data_7031631
loop_
_publ_author_name
'Ong, Yih Ching'
'Blair, Victoria L.'
'Kedzierski, Lukasz'
'Andrews, Philip C.'

_publ_section_title
;
 Stability and toxicity of heteroleptic organometallic Bi(v) complexes
 towards Leishmania major.
;
_journal_issue 34
_journal_name_full 'Dalton transactions (Cambridge, England : 2003)'
_journal_page_first 12904
_journal_paper_doi 10.1039/c4dt00957f
_journal_volume 43
_journal_year 2014
_chemical_formula_moiety 'C32 H23 Bi Br2 O6, C4 H10 O'
_chemical_formula_sum 'C36 H33 Bi Br2 O7'
_chemical_formula_weight 946.42
_chemical_name_systematic
; 
 ? 
;
_space_group_IT_number 2
_symmetry_cell_setting triclinic
_symmetry_space_group_name_Hall '-P 1'
_symmetry_space_group_name_H-M 'P -1'
_atom_sites_solution_hydrogens geom
_atom_sites_solution_primary direct
_atom_sites_solution_secondary difmap
_audit_creation_method SHELXL-97
_cell_angle_alpha 103.99(3)
_cell_angle_beta 96.10(3)
_cell_angle_gamma 98.63(3)
_cell_formula_units_Z 2
_cell_length_a 8.7860(18)
_cell_length_b 11.096(2)
_cell_length_c 18.289(4)
_cell_measurement_reflns_used 3526
_cell_measurement_temperature 100(2)
_cell_volume 1691.5(7)
_computing_cell_refinement 'XDS (Kabasch, 1993)'
_computing_data_collection 'Blue Ice (McPhillips, 2002)'
_computing_data_reduction 'XDS (Kabasch, 1993)'
_computing_molecular_graphics X-Seed
_computing_publication_material CIFTAB
_computing_structure_refinement 'SHELXL-97 (Sheldrick, 1997)'
_computing_structure_solution 'SHELXS-97 (Sheldrick, 1990)'
_diffrn_ambient_temperature 100(2)
_diffrn_measured_fraction_theta_full 0.904
_diffrn_measured_fraction_theta_max 0.891
_diffrn_measurement_device_type 'ADSC Quantum 315r CCD'
_diffrn_measurement_method '\f scan'
_diffrn_radiation_monochromator silicon
_diffrn_radiation_source 'MX2 beamline, Australian Synchrotron'
_diffrn_radiation_type synchrotron
_diffrn_radiation_wavelength 0.71073
_diffrn_reflns_av_R_equivalents 0.0475
_diffrn_reflns_av_sigmaI/netI 0.0404
_diffrn_reflns_limit_h_max 12
_diffrn_reflns_limit_h_min -12
_diffrn_reflns_limit_k_max 15
_diffrn_reflns_limit_k_min -15
_diffrn_reflns_limit_l_max 25
_diffrn_reflns_limit_l_min -25
_diffrn_reflns_number 32646
_diffrn_reflns_theta_full 25.00
_diffrn_reflns_theta_max 29.63
_diffrn_reflns_theta_min 2.48
_exptl_absorpt_coefficient_mu 7.622
_exptl_absorpt_correction_T_max 0.8036
_exptl_absorpt_correction_T_min 0.7502
_exptl_crystal_colour colourless
_exptl_crystal_density_diffrn 1.858
_exptl_crystal_density_method 'not measured'
_exptl_crystal_description plate
_exptl_crystal_F_000 916
_exptl_crystal_size_max 0.04
_exptl_crystal_size_mid 0.03
_exptl_crystal_size_min 0.03
_refine_diff_density_max 1.746
_refine_diff_density_min -1.313
_refine_diff_density_rms 0.133
_refine_ls_extinction_method none
_refine_ls_goodness_of_fit_ref 1.068
_refine_ls_hydrogen_treatment constr
_refine_ls_matrix_type full
_refine_ls_number_parameters 419
_refine_ls_number_reflns 8514
_refine_ls_number_restraints 0
_refine_ls_restrained_S_all 1.068
_refine_ls_R_factor_all 0.0318
_refine_ls_R_factor_gt 0.0305
_refine_ls_shift/su_max 0.001
_refine_ls_shift/su_mean 0.000
_refine_ls_structure_factor_coef Fsqd
_refine_ls_weighting_details 'calc w=1/[\s^2^(Fo^2^)+(0.0308P)^2^+4.1197P] where P=(Fo^2^+2Fc^2^)/3'
_refine_ls_weighting_scheme calc
_refine_ls_wR_factor_gt 0.0766
_refine_ls_wR_factor_ref 0.0774
_reflns_number_gt 8159
_reflns_number_total 8514
_reflns_threshold_expression >2sigma(I)
_cod_data_source_file c4dt00957f2.cif
_cod_data_source_block vb57-yc
_cod_depositor_comments 'Adding full bibliography for 7031626--7031633.cif.'
_cod_original_cell_volume 1691.5(6)
_cod_original_sg_symbol_H-M P-1
_cod_database_code 7031631

loop_
_symmetry_equiv_pos_as_xyz
'x, y, z'
'-x, -y, -z'

loop_
_atom_site_label
_atom_site_type_symbol
_atom_site_fract_x
_atom_site_fract_y
_atom_site_fract_z
_atom_site_U_iso_or_equiv
_atom_site_adp_type
_atom_site_occupancy
_atom_site_symmetry_multiplicity
_atom_site_calc_flag
_atom_site_refinement_flags
Bi1 Bi 0.915344(13) 0.633133(11) 0.722388(6) 0.01692(5) Uani 1 1 d .
Br1 Br 0.67860(6) 1.27339(4) 0.83392(2) 0.03442(10) Uani 1 1 d .
Br2 Br 1.25174(5) 0.11774(4) 0.85392(2) 0.03399(9) Uani 1 1 d .
O1 O 0.8506(3) 0.8278(3) 0.73328(15) 0.0230(5) Uani 1 1 d .
O2 O 0.8075(3) 0.7667(3) 0.60615(15) 0.0250(5) Uani 1 1 d .
O3 O 0.6974(4) 0.9152(3) 0.53121(15) 0.0290(6) Uani 1 1 d .
H3A H 0.7387 0.8537 0.5366 0.035 Uiso 1 1 calc R
O4 O 0.9918(3) 0.4535(3) 0.74099(14) 0.0230(5) Uani 1 1 d .
O5 O 0.9494(3) 0.3910(3) 0.61431(14) 0.0224(5) Uani 1 1 d .
O6 O 1.0160(4) 0.1767(3) 0.54542(15) 0.0280(6) Uani 1 1 d .
H6A H 0.9846 0.2456 0.5496 0.034 Uiso 1 1 calc R
C1 C 0.8074(4) 0.8466(3) 0.6675(2) 0.0209(6) Uani 1 1 d .
C2 C 0.7517(4) 0.9667(3) 0.66844(19) 0.0204(6) Uani 1 1 d .
C3 C 0.7466(4) 1.0523(3) 0.7382(2) 0.0222(6) Uani 1 1 d .
H3 H 0.7852 1.0362 0.7848 0.027 Uiso 1 1 calc R
C4 C 0.6856(4) 1.1592(3) 0.7390(2) 0.0231(7) Uani 1 1 d .
C5 C 0.6267(5) 1.1847(4) 0.6717(2) 0.0268(7) Uani 1 1 d .
H5 H 0.5831 1.2585 0.6734 0.032 Uiso 1 1 calc R
C6 C 0.6321(5) 1.1021(4) 0.6024(2) 0.0264(7) Uani 1 1 d .
H6 H 0.5927 1.1195 0.5563 0.032 Uiso 1 1 calc R
C7 C 0.6958(4) 0.9924(4) 0.5999(2) 0.0227(7) Uani 1 1 d .
C8 C 0.9930(4) 0.3723(3) 0.67752(19) 0.0199(6) Uani 1 1 d .
C9 C 1.0534(4) 0.2556(3) 0.68202(19) 0.0193(6) Uani 1 1 d .
C10 C 1.1086(4) 0.2398(3) 0.7533(2) 0.0216(6) Uani 1 1 d .
H10 H 1.1014 0.3007 0.7987 0.026 Uiso 1 1 calc R
C11 C 1.1730(4) 0.1360(4) 0.7570(2) 0.0223(7) Uani 1 1 d .
C12 C 1.1831(5) 0.0440(4) 0.6909(2) 0.0271(7) Uani 1 1 d .
H12 H 1.2286 -0.0272 0.6944 0.032 Uiso 1 1 calc R
C13 C 1.1265(5) 0.0578(4) 0.6207(2) 0.0259(7) Uani 1 1 d .
H13 H 1.1299 -0.0056 0.5758 0.031 Uiso 1 1 calc R
C14 C 1.0641(4) 0.1644(3) 0.61538(19) 0.0208(6) Uani 1 1 d .
C15 C 0.6773(4) 0.5365(3) 0.67667(19) 0.0197(6) Uani 1 1 d .
C16 C 0.5714(5) 0.5285(4) 0.7276(2) 0.0243(7) Uani 1 1 d .
H16 H 0.6025 0.5647 0.7807 0.029 Uiso 1 1 calc R
C17 C 0.4201(4) 0.4668(4) 0.6991(2) 0.0268(7) Uani 1 1 d .
H17 H 0.3459 0.4615 0.7329 0.032 Uiso 1 1 calc R
C18 C 0.3761(4) 0.4125(4) 0.6214(2) 0.0266(7) Uani 1 1 d .
H18 H 0.2725 0.3690 0.6024 0.032 Uiso 1 1 calc R
C19 C 0.4832(4) 0.4218(4) 0.5713(2) 0.0256(7) Uani 1 1 d .
H19 H 0.4522 0.3852 0.5181 0.031 Uiso 1 1 calc R
C20 C 0.6356(4) 0.4846(4) 0.5986(2) 0.0239(7) Uani 1 1 d .
H20 H 0.7093 0.4918 0.5647 0.029 Uiso 1 1 calc R
C21 C 1.1220(4) 0.6833(3) 0.67173(19) 0.0194(6) Uani 1 1 d .
C22 C 1.1116(4) 0.6733(4) 0.5940(2) 0.0237(7) Uani 1 1 d .
H22 H 1.0152 0.6415 0.5612 0.028 Uiso 1 1 calc R
C23 C 1.2465(4) 0.7110(4) 0.5657(2) 0.0250(7) Uani 1 1 d .
H23 H 1.2423 0.7053 0.5128 0.030 Uiso 1 1 calc R
C24 C 1.3873(4) 0.7570(4) 0.6139(2) 0.0257(7) Uani 1 1 d .
H24 H 1.4783 0.7838 0.5941 0.031 Uiso 1 1 calc R
C25 C 1.3950(4) 0.7637(4) 0.6903(2) 0.0251(7) Uani 1 1 d .
H25 H 1.4920 0.7938 0.7228 0.030 Uiso 1 1 calc R
C26 C 1.2614(4) 0.7267(4) 0.7207(2) 0.0231(7) Uani 1 1 d .
H26 H 1.2663 0.7313 0.7735 0.028 Uiso 1 1 calc R
C27 C 0.9636(4) 0.6966(4) 0.8469(2) 0.0231(7) Uani 1 1 d .
C28 C 0.9287(5) 0.6124(4) 0.8912(2) 0.0315(8) Uani 1 1 d .
H28 H 0.8823 0.5268 0.8679 0.038 Uiso 1 1 calc R
C29 C 0.9636(6) 0.6567(5) 0.9700(3) 0.0409(11) Uani 1 1 d .
H29 H 0.9389 0.6015 1.0012 0.049 Uiso 1 1 calc R
C30 C 1.0342(6) 0.7815(5) 1.0034(2) 0.0425(11) Uani 1 1 d .
H30 H 1.0587 0.8111 1.0573 0.051 Uiso 1 1 calc R
C31 C 1.0693(6) 0.8630(5) 0.9584(3) 0.0414(11) Uani 1 1 d .
H31 H 1.1193 0.9479 0.9813 0.050 Uiso 1 1 calc R
C32 C 1.0315(5) 0.8207(4) 0.8801(2) 0.0324(8) Uani 1 1 d .
H32 H 1.0523 0.8772 0.8492 0.039 Uiso 1 1 calc R
C34 C 0.6039(6) 0.9142(5) 0.8863(3) 0.0420(10) Uani 1 1 d .
H34A H 0.6677 0.8720 0.8510 0.063 Uiso 1 1 calc R
H34B H 0.6616 0.9980 0.9147 0.063 Uiso 1 1 calc R
H34C H 0.5074 0.9230 0.8576 0.063 Uiso 1 1 calc R
O7 O 0.4790(4) 0.7182(3) 0.90043(17) 0.0379(7) Uani 1 1 d .
C33 C 0.5655(8) 0.8369(6) 0.9411(3) 0.0530(14) Uani 1 1 d .
H33A H 0.6627 0.8263 0.9696 0.064 Uiso 1 1 calc R
H33B H 0.5044 0.8807 0.9782 0.064 Uiso 1 1 calc R
C36 C 0.3411(7) 0.5174(6) 0.9038(3) 0.0475(12) Uani 1 1 d .
H36A H 0.2587 0.5273 0.8663 0.071 Uiso 1 1 calc R
H36B H 0.2948 0.4705 0.9374 0.071 Uiso 1 1 calc R
H36C H 0.4144 0.4710 0.8773 0.071 Uiso 1 1 calc R
C35 C 0.4250(8) 0.6442(6) 0.9498(3) 0.0525(14) Uani 1 1 d .
H35A H 0.3543 0.6875 0.9813 0.063 Uiso 1 1 calc R
H35B H 0.5145 0.6348 0.9843 0.063 Uiso 1 1 calc R

loop_
_atom_site_aniso_label
_atom_site_aniso_U_11
_atom_site_aniso_U_22
_atom_site_aniso_U_33
_atom_site_aniso_U_23
_atom_site_aniso_U_13
_atom_site_aniso_U_12
Bi1 0.01743(6) 0.01611(7) 0.01790(6) 0.00534(4) 0.00164(4) 0.00438(5)
Br1 0.0458(2) 0.02308(19) 0.03517(19) 0.00511(15) 0.00932(17) 0.01050(19)
Br2 0.0416(2) 0.0339(2) 0.03017(18) 0.01737(16) -0.00150(16) 0.00867(19)
O1 0.0244(12) 0.0203(13) 0.0258(12) 0.0081(10) 0.0020(9) 0.0072(11)
O2 0.0242(12) 0.0226(13) 0.0301(12) 0.0083(10) 0.0051(10) 0.0074(11)
O3 0.0352(15) 0.0305(15) 0.0245(12) 0.0095(11) 0.0034(10) 0.0127(13)
O4 0.0259(12) 0.0196(13) 0.0242(11) 0.0060(9) 0.0029(9) 0.0064(11)
O5 0.0222(11) 0.0231(13) 0.0223(11) 0.0077(9) -0.0009(9) 0.0060(11)
O6 0.0367(15) 0.0245(14) 0.0223(12) 0.0045(10) -0.0003(10) 0.0095(13)
C1 0.0165(14) 0.0183(17) 0.0300(16) 0.0107(13) 0.0036(12) 0.0027(13)
C2 0.0187(14) 0.0192(17) 0.0250(15) 0.0090(12) 0.0015(12) 0.0042(14)
C3 0.0222(15) 0.0173(17) 0.0265(15) 0.0077(12) -0.0003(12) 0.0018(14)
C4 0.0241(16) 0.0166(16) 0.0281(16) 0.0053(13) 0.0036(13) 0.0035(14)
C5 0.0290(18) 0.0205(18) 0.0333(18) 0.0108(14) 0.0011(14) 0.0088(16)
C6 0.0273(17) 0.0233(19) 0.0317(17) 0.0132(14) -0.0002(14) 0.0074(16)
C7 0.0211(15) 0.0218(18) 0.0271(16) 0.0110(13) 0.0026(12) 0.0035(14)
C8 0.0189(14) 0.0180(16) 0.0244(15) 0.0074(12) 0.0022(11) 0.0054(13)
C9 0.0194(14) 0.0156(16) 0.0218(14) 0.0036(11) 0.0022(11) 0.0028(13)
C10 0.0226(15) 0.0192(17) 0.0236(15) 0.0078(12) 0.0027(12) 0.0027(14)
C11 0.0231(15) 0.0231(18) 0.0231(15) 0.0122(13) -0.0003(12) 0.0048(14)
C12 0.0308(18) 0.0216(18) 0.0324(18) 0.0116(14) 0.0042(14) 0.0087(16)
C13 0.0324(19) 0.0194(17) 0.0274(16) 0.0055(13) 0.0050(14) 0.0098(16)
C14 0.0230(15) 0.0179(16) 0.0217(14) 0.0053(12) 0.0031(12) 0.0046(14)
C15 0.0217(15) 0.0134(15) 0.0237(14) 0.0050(11) 0.0017(12) 0.0032(13)
C16 0.0277(17) 0.0198(17) 0.0248(15) 0.0039(13) 0.0052(13) 0.0044(15)
C17 0.0195(16) 0.028(2) 0.0378(19) 0.0142(16) 0.0085(14) 0.0076(15)
C18 0.0199(15) 0.0240(19) 0.0352(18) 0.0092(15) 0.0007(13) 0.0015(15)
C19 0.0250(17) 0.028(2) 0.0250(15) 0.0090(14) 0.0014(13) 0.0055(16)
C20 0.0229(16) 0.0255(19) 0.0253(15) 0.0092(13) 0.0044(12) 0.0058(15)
C21 0.0186(14) 0.0180(16) 0.0229(14) 0.0070(12) 0.0035(11) 0.0042(13)
C22 0.0197(15) 0.0268(19) 0.0234(15) 0.0058(13) -0.0013(12) 0.0048(15)
C23 0.0243(16) 0.029(2) 0.0227(15) 0.0074(13) 0.0033(12) 0.0066(16)
C24 0.0210(16) 0.0256(19) 0.0313(17) 0.0077(14) 0.0066(13) 0.0042(15)
C25 0.0196(15) 0.0244(19) 0.0292(17) 0.0054(14) 0.0009(13) 0.0016(15)
C26 0.0222(16) 0.0226(18) 0.0243(15) 0.0063(13) 0.0008(12) 0.0048(15)
C27 0.0264(17) 0.0218(17) 0.0223(15) 0.0058(12) 0.0017(12) 0.0092(15)
C28 0.040(2) 0.029(2) 0.0287(18) 0.0109(15) 0.0081(16) 0.0096(19)
C29 0.054(3) 0.048(3) 0.0287(19) 0.0186(19) 0.0101(18) 0.016(2)
C30 0.055(3) 0.051(3) 0.0202(17) 0.0012(17) 0.0006(17) 0.022(3)
C31 0.049(3) 0.034(2) 0.032(2) -0.0044(17) -0.0078(18) 0.010(2)
C32 0.038(2) 0.028(2) 0.0289(18) 0.0043(15) -0.0023(15) 0.0067(19)
C34 0.046(3) 0.038(3) 0.036(2) 0.0076(19) -0.0017(19) -0.002(2)
O7 0.0443(18) 0.0363(18) 0.0284(14) 0.0058(12) 0.0013(12) -0.0003(16)
C33 0.073(4) 0.049(3) 0.027(2) 0.005(2) -0.001(2) -0.007(3)
C36 0.052(3) 0.044(3) 0.046(3) 0.016(2) 0.010(2) 0.002(3)
C35 0.070(4) 0.053(3) 0.032(2) 0.012(2) 0.012(2) -0.001(3)

loop_
_atom_type_symbol
_atom_type_description
_atom_type_scat_dispersion_real
_atom_type_scat_dispersion_imag
_atom_type_scat_source
C C 0.0033 0.0016 'International Tables Vol C Tables 4.2.6.8 and 6.1.1.4'
H H 0.0000 0.0000 'International Tables Vol C Tables 4.2.6.8 and 6.1.1.4'
O O 0.0106 0.0060 'International Tables Vol C Tables 4.2.6.8 and 6.1.1.4'
Br Br -0.382 2.466 'International Tables Vol C Tables 4.2.6.8 and 6.1.1.4'
Bi Bi -4.028 10.608 'International Tables Vol C Tables 4.2.6.8 and 6.1.1.4'

loop_
_geom_angle_atom_site_label_1
_geom_angle_atom_site_label_2
_geom_angle_atom_site_label_3
_geom_angle
C15 Bi1 C21 134.35(13)
C15 Bi1 C27 114.54(14)
C21 Bi1 C27 111.11(14)
C15 Bi1 O1 92.58(11)
C21 Bi1 O1 92.24(11)
C27 Bi1 O1 83.53(12)
C15 Bi1 O4 92.88(11)
C21 Bi1 O4 92.39(11)
C27 Bi1 O4 83.43(12)
O1 Bi1 O4 166.96(9)
C1 O1 Bi1 112.3(2)
C8 O4 Bi1 111.9(2)
O2 C1 O1 122.3(3)
O2 C1 C2 121.1(3)
O1 C1 C2 116.6(3)
C3 C2 C7 119.6(3)
C3 C2 C1 119.9(3)
C7 C2 C1 120.4(3)
C4 C3 C2 119.8(3)
C3 C4 C5 121.4(3)
C3 C4 Br1 119.2(3)
C5 C4 Br1 119.4(3)
C6 C5 C4 119.7(3)
C5 C6 C7 120.1(3)
O3 C7 C2 122.8(3)
O3 C7 C6 117.7(3)
C2 C7 C6 119.4(3)
O5 C8 O4 122.2(3)
O5 C8 C9 120.8(3)
O4 C8 C9 117.0(3)
C10 C9 C14 119.5(3)
C10 C9 C8 119.7(3)
C14 C9 C8 120.6(3)
C11 C10 C9 119.5(3)
C10 C11 C12 121.4(3)
C10 C11 Br2 119.1(3)
C12 C11 Br2 119.6(3)
C13 C12 C11 119.4(3)
C12 C13 C14 120.3(3)
O6 C14 C13 118.3(3)
O6 C14 C9 121.8(3)
C13 C14 C9 119.8(3)
C20 C15 C16 122.1(4)
C20 C15 Bi1 119.7(3)
C16 C15 Bi1 118.2(3)
C17 C16 C15 118.6(3)
C16 C17 C18 120.4(3)
C17 C18 C19 120.3(4)
C18 C19 C20 120.3(4)
C15 C20 C19 118.4(3)
C26 C21 C22 122.3(3)
C26 C21 Bi1 116.8(2)
C22 C21 Bi1 120.9(3)
C23 C22 C21 118.1(3)
C24 C23 C22 120.7(3)
C25 C24 C23 120.1(3)
C24 C25 C26 120.7(4)
C21 C26 C25 118.1(3)
C32 C27 C28 121.1(4)
C32 C27 Bi1 118.2(3)
C28 C27 Bi1 120.7(3)
C29 C28 C27 118.6(4)
C30 C29 C28 120.2(4)
C31 C30 C29 120.3(4)
C32 C31 C30 120.0(5)
C27 C32 C31 119.8(4)
C33 O7 C35 112.2(4)
O7 C33 C34 109.3(4)
O7 C35 C36 109.9(4)

loop_
_geom_bond_atom_site_label_1
_geom_bond_atom_site_label_2
_geom_bond_distance
Bi1 C15 2.178(4)
Bi1 C21 2.184(3)
Bi1 C27 2.188(4)
Bi1 O1 2.283(3)
Bi1 O4 2.285(3)
Br1 C4 1.899(4)
Br2 C11 1.903(3)
O1 C1 1.297(4)
O2 C1 1.251(5)
O3 C7 1.342(5)
O4 C8 1.288(4)
O5 C8 1.253(4)
O6 C14 1.349(4)
C1 C2 1.484(5)
C2 C3 1.404(5)
C2 C7 1.406(5)
C3 C4 1.371(5)
C4 C5 1.392(5)
C5 C6 1.384(6)
C6 C7 1.407(5)
C8 C9 1.488(5)
C9 C10 1.402(4)
C9 C14 1.405(5)
C10 C11 1.370(5)
C11 C12 1.401(5)
C12 C13 1.378(5)
C13 C14 1.396(5)
C15 C20 1.390(5)
C15 C16 1.393(5)
C16 C17 1.384(6)
C17 C18 1.391(6)
C18 C19 1.391(5)
C19 C20 1.392(5)
C21 C26 1.384(5)
C21 C22 1.391(5)
C22 C23 1.390(5)
C23 C24 1.389(5)
C24 C25 1.375(5)
C25 C26 1.400(5)
C27 C32 1.376(6)
C27 C28 1.399(5)
C28 C29 1.391(6)
C29 C30 1.388(8)
C30 C31 1.386(8)
C31 C32 1.381(6)
C34 C33 1.501(7)
O7 C33 1.405(7)
O7 C35 1.430(6)
C36 C35 1.489(9)

loop_
_geom_hbond_atom_site_label_D
_geom_hbond_atom_site_label_H
_geom_hbond_atom_site_label_A
_geom_hbond_distance_DH
_geom_hbond_distance_HA
_geom_hbond_distance_DA
_geom_hbond_angle_DHA
O3 H3A O2 0.84 1.88 2.611(4) 145.2
O6 H6A O5 0.84 1.85 2.590(4) 146.9
